data_2216100
loop_
_publ_author_name
'Ilia A. Zamilatskov'
'Evgeny A. Buravlev'
'Elena V. Savinkina'
'Natalya S. Roukk'
'Dmitry V. Albov'

_publ_section_title
;
 Diiodidobis(thioacetamide-\k<i>S</i>)cadmium(II)
;
_journal_coeditor_code RK2044
_journal_issue 11
_journal_name_full 'Acta Crystallographica Section E'
_journal_page_first m2669
_journal_page_last m2669
_journal_paper_doi 10.1107/S1600536807044820
_journal_volume 63
_journal_year 2007
_chemical_formula_iupac '[Cd (I)2 (C2 H5N S)2]'
_chemical_formula_moiety 'C4 H10 Cd1 I2 N2 S2'
_chemical_formula_sum 'C4 H10 Cd I2 N2 S2'
_chemical_formula_weight 516.49
_chemical_name_systematic
;
Diiodidobis(thioacetamide-\kS)cadmium(II)
;
_space_group_IT_number 60
_symmetry_cell_setting orthorhombic
_symmetry_space_group_name_Hall '-P 2n 2ab'
_symmetry_space_group_name_H-M 'P b c n'
_audit_creation_method 'WinGX routine CIF_UPDATE'
_cell_angle_alpha 90
_cell_angle_beta 90
_cell_angle_gamma 90
_cell_formula_units_Z 4
_cell_length_a 10.369(9)
_cell_length_b 9.809(6)
_cell_length_c 12.792(8)
_cell_measurement_reflns_used 25
_cell_measurement_temperature 293(2)
_cell_measurement_theta_max 14
_cell_measurement_theta_min 13
_cell_volume 1301.1(16)
_computing_cell_refinement 'CAD-4 EXPRESS (Enraf--Nonius, 1994)'
_computing_data_collection 'CAD-4 EXPRESS (Enraf--Nonius, 1994)'
_computing_data_reduction 'XCAD4 (Harms & Wocadlo, 1995)'
_computing_molecular_graphics 'ORTEP-3 for Windows (Farrugia, 1997)'
_computing_publication_material 'WinGX (Farrugia, 1999)'
_computing_structure_refinement 'SHELXL97 (Sheldrick, 1997)'
_computing_structure_solution 'SHELXS97 (Sheldrick, 1997)'
_diffrn_measured_fraction_theta_full 1
_diffrn_measured_fraction_theta_max 1
_diffrn_measurement_device '\k-geometry diffractometer'
_diffrn_measurement_device_type 'Enraf--Nonius CAD4'
_diffrn_measurement_method \w
_diffrn_radiation_type MoK\a
_diffrn_radiation_wavelength 0.71073
_diffrn_reflns_av_R_equivalents 0
_diffrn_reflns_limit_h_max 0
_diffrn_reflns_limit_h_min -13
_diffrn_reflns_limit_k_max 12
_diffrn_reflns_limit_k_min 0
_diffrn_reflns_limit_l_max 16
_diffrn_reflns_limit_l_min 0
_diffrn_reflns_number 1418
_diffrn_reflns_theta_full 26.95
_diffrn_reflns_theta_max 26.95
_diffrn_reflns_theta_min 2.86
_diffrn_standards_decay_% 1
_diffrn_standards_interval_time 120
_diffrn_standards_number 1
_exptl_absorpt_coefficient_mu 6.701
_exptl_absorpt_correction_T_max 0.086
_exptl_absorpt_correction_T_min 0.069
_exptl_absorpt_correction_type psi-scan
_exptl_absorpt_process_details '(North <i>et al.</i>,  1968)'
_exptl_crystal_colour colourless
_exptl_crystal_density_diffrn 2.637
_exptl_crystal_density_method 'not measured'
_exptl_crystal_description prism
_exptl_crystal_F_000 936
_exptl_crystal_size_max 0.4
_exptl_crystal_size_mid 0.4
_exptl_crystal_size_min 0.4
_refine_diff_density_max 0.49
_refine_diff_density_min -0.58
_refine_ls_extinction_method none
_refine_ls_goodness_of_fit_ref 1.028
_refine_ls_hydrogen_treatment constr
_refine_ls_matrix_type full
_refine_ls_number_parameters 53
_refine_ls_number_reflns 1418
_refine_ls_number_restraints 0
_refine_ls_restrained_S_all 1.028
_refine_ls_R_factor_gt 0.0292
_refine_ls_shift/su_max 0.001
_refine_ls_structure_factor_coef Fsqd
_refine_ls_weighting_details 'calc w = 1/[\s^2^(Fo^2^)+(0.0215P)^2^+0.5736P] where P=(Fo^2^+2Fc^2^)/3'
_refine_ls_weighting_scheme calc
_refine_ls_wR_factor_ref 0.0546
_reflns_number_gt 1115
_reflns_number_total 1418
_reflns_threshold_expression I>2\s(I)
_cod_data_source_file rk2044.cif
_cod_data_source_block I
_cod_database_code 2216100
_cod_database_fobs_code 2216100

loop_
_symmetry_equiv_pos_as_xyz
'x, y, z'
'-x+1/2, -y+1/2, z+1/2'
'-x, y, -z+1/2'
'x+1/2, -y+1/2, -z'
'-x, -y, -z'
'x-1/2, y-1/2, -z-1/2'
'x, -y, z-1/2'
'-x-1/2, y-1/2, z'

loop_
_atom_site_type_symbol
_atom_site_label
_atom_site_fract_x
_atom_site_fract_y
_atom_site_fract_z
_atom_site_U_iso_or_equiv
_atom_site_adp_type
_atom_site_calc_flag
_atom_site_refinement_flags
_atom_site_occupancy
I I1 0.71665(3) 1.06035(4) 0.70992(3) 0.04723(12) Uani d U 1
Cd Cd1 0.5000 0.90519(6) 0.7500 0.03851(14) Uani d SU 1
S S1 0.44664(13) 0.74390(15) 0.59888(10) 0.0504(4) Uani d . 1
C C1 0.5480(4) 0.7604(5) 0.4977(4) 0.0379(11) Uani d . 1
N N1 0.6340(4) 0.8524(5) 0.4899(3) 0.0656(15) Uani d . 1
H H1A 0.6821 0.8560 0.4352 0.079 Uiso calc R 1
H H1B 0.6439 0.9110 0.5392 0.079 Uiso calc R 1
C C2 0.5367(6) 0.6619(6) 0.4086(4) 0.0641(17) Uani d . 1
H H2A 0.5244 0.7114 0.3446 0.096 Uiso calc R 1
H H2B 0.4643 0.6028 0.4201 0.096 Uiso calc R 1
H H2C 0.6140 0.6085 0.4039 0.096 Uiso calc R 1

loop_
_atom_site_aniso_label
_atom_site_aniso_U_11
_atom_site_aniso_U_22
_atom_site_aniso_U_33
_atom_site_aniso_U_12
_atom_site_aniso_U_13
_atom_site_aniso_U_23
I1 0.03944(19) 0.0613(2) 0.04098(19) -0.01312(17) 0.00435(14) -0.00932(16)
Cd1 0.0327(2) 0.0548(3) 0.0280(2) 0.000 0.0044(2) 0.000
S1 0.0453(7) 0.0710(10) 0.0348(7) -0.0217(7) 0.0110(6) -0.0112(7)
C1 0.035(2) 0.051(3) 0.028(2) 0.001(2) 0.001(2) 0.001(2)
N1 0.066(3) 0.091(4) 0.040(3) -0.035(3) 0.028(2) -0.020(3)
C2 0.093(5) 0.051(3) 0.048(3) -0.007(3) 0.016(3) -0.012(3)

loop_
_atom_type_symbol
_atom_type_description
_atom_type_scat_dispersion_real
_atom_type_scat_dispersion_imag
_atom_type_scat_source
C C 0.0033 0.0016 'International Tables Vol C Tables 4.2.6.8 and 6.1.1.4'
H H 0 0 'International Tables Vol C Tables 4.2.6.8 and 6.1.1.4'
Cd Cd -0.8075 1.2024 'International Tables Vol C Tables 4.2.6.8 and 6.1.1.4'
I I -0.4742 1.8119 'International Tables Vol C Tables 4.2.6.8 and 6.1.1.4'
N N 0.0061 0.0033 'International Tables Vol C Tables 4.2.6.8 and 6.1.1.4'
S S 0.1246 0.1234 'International Tables Vol C Tables 4.2.6.8 and 6.1.1.4'

loop_
_geom_angle_atom_site_label_1
_geom_angle_atom_site_label_2
_geom_angle_atom_site_label_3
_geom_angle_site_symmetry_3
_geom_angle
_geom_angle_publ_flag
S1 Cd1 S1 3_656 103.61(9) n
S1 Cd1 I1 . 112.11(4) n
S1 Cd1 I1 3_656 107.77(5) n
I1 Cd1 I1 3_656 113.11(6) n
C1 S1 Cd1 . 112.85(19) n
N1 C1 C2 . 116.9(4) n
N1 C1 S1 . 124.7(4) n
C2 C1 S1 . 118.4(4) n
C1 N1 H1A . 120.0 n
C1 N1 H1B . 120.0 n
H1A N1 H1B . 119.9 n
C1 C2 H2A . 109.5 n
C1 C2 H2B . 109.5 n
H2A C2 H2B . 109.5 n
C1 C2 H2C . 109.5 n
H2A C2 H2C . 109.5 n
H2B C2 H2C . 109.5 n

loop_
_geom_bond_atom_site_label_1
_geom_bond_atom_site_label_2
_geom_bond_distance
_geom_bond_publ_flag
I1 Cd1 2.7615(17) n
Cd1 S1 2.5586(17) n
S1 C1 1.675(5) n
C1 N1 1.272(6) n
C1 C2 1.499(7) n
N1 H1A 0.8607 n
N1 H1B 0.8607 n
C2 H2A 0.9600 n
C2 H2B 0.9600 n
C2 H2C 0.9600 n
